data_7206512
loop_
_publ_author_name
'Xia, Yana'
'Li, Shaoguang'
'Wu, Biao'
'Liu, Yanyan'
'Yang, Xiao-Juan'

_publ_section_title
;
 Coordination polymers and metallomacrocycles based on
 bis(pyridylcarbamate) ligands with flexible glycol spacers
;
_journal_issue 19
_journal_name_full CrystEngComm
_journal_page_first 5763
_journal_paper_doi 10.1039/c1ce05392b
_journal_volume 13
_journal_year 2011
_chemical_formula_sum 'C32 H37 Br4 N8 O10.5 Zn2'
_chemical_formula_weight 1152.08
_chemical_name_systematic
;
?
;
_space_group_IT_number 2
_symmetry_cell_setting triclinic
_symmetry_space_group_name_Hall '-P 1'
_symmetry_space_group_name_H-M 'P -1'
_atom_sites_solution_hydrogens geom
_atom_sites_solution_primary direct
_atom_sites_solution_secondary difmap
_audit_creation_method SHELXL-97
_cell_angle_alpha 78.771(4)
_cell_angle_beta 78.627(3)
_cell_angle_gamma 87.263(4)
_cell_formula_units_Z 1
_cell_length_a 7.8072(18)
_cell_length_b 10.931(3)
_cell_length_c 13.796(3)
_cell_measurement_temperature 293(2)
_cell_volume 1132.1(5)
_computing_cell_refinement 'Bruker SMART'
_computing_data_collection 'Bruker SMART APEX II'
_computing_data_reduction 'Bruker SAINT'
_computing_structure_refinement 'SHELXL-97 (Sheldrick, 1997)'
_computing_structure_solution 'SHELXS-97 (Sheldrick, 1990)'
_diffrn_ambient_temperature 293(2)
_diffrn_measured_fraction_theta_full 0.985
_diffrn_measured_fraction_theta_max 0.985
_diffrn_measurement_device_type 'Bruker APEX II area detector'
_diffrn_measurement_method '\w scans'
_diffrn_radiation_monochromator graphite
_diffrn_radiation_source 'fine-focus sealed tube'
_diffrn_radiation_type MoK\a
_diffrn_radiation_wavelength 0.71073
_diffrn_reflns_av_R_equivalents 0.0194
_diffrn_reflns_av_sigmaI/netI 0.0396
_diffrn_reflns_limit_h_max 9
_diffrn_reflns_limit_h_min -9
_diffrn_reflns_limit_k_max 10
_diffrn_reflns_limit_k_min -13
_diffrn_reflns_limit_l_max 16
_diffrn_reflns_limit_l_min -15
_diffrn_reflns_number 6152
_diffrn_reflns_theta_full 26.00
_diffrn_reflns_theta_max 26.00
_diffrn_reflns_theta_min 1.53
_exptl_absorpt_coefficient_mu 4.647
_exptl_absorpt_correction_T_max 0.3896
_exptl_absorpt_correction_T_min 0.2782
_exptl_absorpt_correction_type multi-scan
_exptl_absorpt_process_details SADABS
_exptl_crystal_colour colorless
_exptl_crystal_density_diffrn 1.690
_exptl_crystal_density_method 'not measured'
_exptl_crystal_description Block
_exptl_crystal_F_000 569
_exptl_crystal_size_max 0.37
_exptl_crystal_size_mid 0.30
_exptl_crystal_size_min 0.25
_refine_diff_density_max 0.756
_refine_diff_density_min -0.495
_refine_diff_density_rms 0.075
_refine_ls_extinction_method none
_refine_ls_goodness_of_fit_ref 1.089
_refine_ls_hydrogen_treatment mixed
_refine_ls_matrix_type full
_refine_ls_number_parameters 270
_refine_ls_number_reflns 4373
_refine_ls_number_restraints 12
_refine_ls_restrained_S_all 1.089
_refine_ls_R_factor_all 0.0516
_refine_ls_R_factor_gt 0.0351
_refine_ls_shift/su_max 0.000
_refine_ls_shift/su_mean 0.000
_refine_ls_structure_factor_coef Fsqd
_refine_ls_weighting_details 'calc w=1/[\s^2^(Fo^2^)+(0.0429P)^2^+0.2416P] where P=(Fo^2^+2Fc^2^)/3'
_refine_ls_weighting_scheme calc
_refine_ls_wR_factor_gt 0.0847
_refine_ls_wR_factor_ref 0.0905
_reflns_number_gt 3378
_reflns_number_total 4373
_reflns_threshold_expression >2sigma(I)
_cod_data_source_file c1ce05392b.txt
_cod_data_source_block x2
_cod_depositor_comments
;
The following automatic conversions were performed:
'_atom_site_symetry_multiplicity' tag replaced with
'_atom_site_symmetry_multiplicity'.

Automatic conversion script
Id: cif_correct_tags 1440 2010-10-19 06:21:57Z saulius 

The following automatic conversions were performed:

'_symmetry_cell_setting' value 'Triclinic' changed to 'triclinic'
according to /home/saulius/struct/CIF-dictionaries/cif_core.dic
dictionary named 'cif_core.dic' version 2.4.1 from
2010-06-29.

'_exptl_absorpt_correction_type' value 'Multi-scan'
changed to 'multi-scan' according to
/home/saulius/struct/CIF-dictionaries/cif_core.dic dictionary named
'cif_core.dic' version 2.4.1 from 2010-06-29.

Automatic conversion script
Id: cif_fix_values 1715 2011-07-08 13:25:40Z adriana 
;
_cod_original_sg_symbol_H-M P-1
_cod_original_formula_sum 'C32 H37 Br4 N8 O10.50 Zn2'
_cod_database_code 7206512

loop_
_symmetry_equiv_pos_as_xyz
'x, y, z'
'-x, -y, -z'

loop_
_atom_site_label
_atom_site_type_symbol
_atom_site_fract_x
_atom_site_fract_y
_atom_site_fract_z
_atom_site_U_iso_or_equiv
_atom_site_adp_type
_atom_site_occupancy
_atom_site_symmetry_multiplicity
_atom_site_calc_flag
_atom_site_refinement_flags
Zn Zn 0.61167(5) 0.66342(4) 0.70573(3) 0.03735(13) Uani 1 1 d .
Br1 Br 0.91234(5) 0.61902(5) 0.68432(3) 0.06357(15) Uani 1 1 d .
Br2 Br 0.42158(5) 0.52962(4) 0.83189(3) 0.04871(13) Uani 1 1 d .
N1 N 0.5368(4) 0.6723(3) 0.5702(2) 0.0384(7) Uani 1 1 d .
N2 N 0.7266(4) 0.6645(3) 0.3054(2) 0.0464(8) Uani 1 1 d .
H2A H 0.6880 0.6401 0.2582 0.056 Uiso 1 1 calc R
N3 N 0.6961(4) 0.9994(3) 0.0823(2) 0.0446(7) Uani 1 1 d .
H3A H 0.7774 1.0542 0.0636 0.054 Uiso 1 1 calc R
N4 N 0.4221(4) 1.1595(3) 0.2652(2) 0.0385(7) Uani 1 1 d .
O1 O 0.9747(4) 0.7368(3) 0.33907(19) 0.0608(8) Uani 1 1 d .
O2 O 0.9655(3) 0.6845(3) 0.19011(16) 0.0476(7) Uani 1 1 d .
O3 O 1.1319(3) 0.7558(2) -0.01912(17) 0.0407(6) Uani 1 1 d .
O4 O 0.8510(3) 0.9196(2) -0.04274(19) 0.0501(7) Uani 1 1 d .
O5 O 0.6098(4) 0.8183(3) 0.0488(2) 0.0678(9) Uani 1 1 d .
C1 C 0.6548(4) 0.6751(3) 0.4851(2) 0.0379(8) Uani 1 1 d .
H1A H 0.7722 0.6842 0.4861 0.046 Uiso 1 1 calc R
C2 C 0.6070(5) 0.6648(3) 0.3954(2) 0.0366(8) Uani 1 1 d .
C3 C 0.4317(5) 0.6499(3) 0.3960(3) 0.0420(9) Uani 1 1 d .
H3B H 0.3959 0.6406 0.3374 0.050 Uiso 1 1 calc R
C4 C 0.3115(5) 0.6489(4) 0.4825(3) 0.0478(9) Uani 1 1 d .
H4A H 0.1933 0.6403 0.4834 0.057 Uiso 1 1 calc R
C5 C 0.3681(5) 0.6609(4) 0.5684(3) 0.0456(9) Uani 1 1 d .
H5A H 0.2861 0.6611 0.6273 0.055 Uiso 1 1 calc R
C6 C 0.8980(5) 0.6985(4) 0.2844(2) 0.0422(9) Uani 1 1 d .
C7 C 1.1491(5) 0.7099(4) 0.1567(3) 0.0483(10) Uani 1 1 d .
H7A H 1.2148 0.6621 0.2043 0.058 Uiso 1 1 calc R
H7B H 1.1703 0.7978 0.1518 0.058 Uiso 1 1 calc R
C8 C 1.2051(5) 0.6744(4) 0.0561(3) 0.0436(9) Uani 1 1 d .
H8A H 1.3316 0.6769 0.0375 0.052 Uiso 1 1 calc R
H8B H 1.1690 0.5896 0.0598 0.052 Uiso 1 1 calc R
C9 C 0.9774(5) 0.7109(4) -0.0411(3) 0.0436(9) Uani 1 1 d .
H9A H 0.8994 0.6755 0.0209 0.052 Uiso 1 1 calc R
H9B H 1.0075 0.6465 -0.0812 0.052 Uiso 1 1 calc R
C10 C 0.8900(6) 0.8185(4) -0.0980(3) 0.0547(11) Uani 1 1 d .
H10A H 0.9655 0.8487 -0.1623 0.066 Uiso 1 1 calc R
H10B H 0.7824 0.7904 -0.1113 0.066 Uiso 1 1 calc R
C11 C 0.7085(5) 0.9036(4) 0.0318(3) 0.0462(9) Uani 1 1 d .
C12 C 0.3078(5) 1.0707(4) 0.3157(3) 0.0505(10) Uani 1 1 d .
H12A H 0.2208 1.0885 0.3678 0.061 Uiso 1 1 calc R
C13 C 0.3169(6) 0.9535(4) 0.2920(3) 0.0576(11) Uani 1 1 d .
H13A H 0.2367 0.8930 0.3282 0.069 Uiso 1 1 calc R
C14 C 0.4434(5) 0.9260(4) 0.2156(3) 0.0517(10) Uani 1 1 d .
H14A H 0.4498 0.8470 0.1993 0.062 Uiso 1 1 calc R
C15 C 0.5618(4) 1.0165(3) 0.1625(3) 0.0381(8) Uani 1 1 d .
C16 C 0.5451(4) 1.1324(3) 0.1899(2) 0.0363(8) Uani 1 1 d .
H16A H 0.6233 1.1944 0.1543 0.044 Uiso 1 1 calc R
O6 O 0.144(5) -0.004(3) 0.585(3) 0.258(16) Uani 0.25 1 d PDU
H602 H 0.236(9) -0.009(7) 0.610(7) 0.00(2) Uiso 0.25 1 d PD
H601 H 0.094(9) 0.060(6) 0.553(7) 0.00(2) Uiso 0.25 1 d PD

loop_
_atom_site_aniso_label
_atom_site_aniso_U_11
_atom_site_aniso_U_22
_atom_site_aniso_U_33
_atom_site_aniso_U_23
_atom_site_aniso_U_13
_atom_site_aniso_U_12
Zn 0.0330(2) 0.0494(3) 0.0293(2) -0.01380(18) 0.00185(16) -0.00319(17)
Br1 0.0334(2) 0.0897(4) 0.0626(3) -0.0135(2) -0.00011(19) 0.0072(2)
Br2 0.0543(2) 0.0543(3) 0.0342(2) -0.01250(17) 0.00676(16) -0.01422(18)
N1 0.0346(16) 0.0494(18) 0.0307(15) -0.0133(13) 0.0017(12) -0.0044(13)
N2 0.0359(17) 0.078(2) 0.0286(15) -0.0229(15) 0.0001(13) -0.0109(15)
N3 0.0440(18) 0.0405(18) 0.0484(18) -0.0175(15) 0.0034(14) -0.0044(14)
N4 0.0371(16) 0.0450(18) 0.0325(15) -0.0094(13) -0.0012(13) -0.0051(13)
O1 0.0549(17) 0.096(2) 0.0361(14) -0.0286(15) 0.0023(13) -0.0301(16)
O2 0.0370(14) 0.0789(19) 0.0272(12) -0.0158(12) 0.0013(10) -0.0102(13)
O3 0.0393(14) 0.0471(15) 0.0330(13) -0.0023(11) -0.0045(11) -0.0052(11)
O4 0.0549(17) 0.0499(16) 0.0455(15) -0.0173(13) -0.0036(13) 0.0071(13)
O5 0.0571(19) 0.064(2) 0.088(2) -0.0417(17) 0.0013(16) -0.0120(16)
C1 0.0302(18) 0.051(2) 0.0325(18) -0.0112(16) -0.0005(14) -0.0055(15)
C2 0.040(2) 0.043(2) 0.0271(17) -0.0103(15) -0.0016(14) -0.0040(15)
C3 0.044(2) 0.053(2) 0.0305(18) -0.0095(17) -0.0092(16) -0.0047(17)
C4 0.0293(19) 0.068(3) 0.044(2) -0.0095(19) -0.0038(16) -0.0043(17)
C5 0.033(2) 0.062(3) 0.038(2) -0.0112(18) 0.0031(16) 0.0014(17)
C6 0.046(2) 0.053(2) 0.0272(18) -0.0104(17) -0.0022(16) -0.0060(17)
C7 0.036(2) 0.073(3) 0.0342(19) -0.0095(19) -0.0026(16) -0.0089(19)
C8 0.0342(19) 0.054(2) 0.039(2) -0.0075(18) 0.0006(15) -0.0012(17)
C9 0.046(2) 0.048(2) 0.040(2) -0.0198(17) -0.0061(17) 0.0003(17)
C10 0.061(3) 0.070(3) 0.041(2) -0.028(2) -0.0159(19) 0.018(2)
C11 0.043(2) 0.045(2) 0.055(2) -0.0167(19) -0.0131(19) 0.0048(18)
C12 0.042(2) 0.060(3) 0.041(2) -0.0038(19) 0.0077(17) -0.0085(19)
C13 0.053(3) 0.044(2) 0.064(3) -0.003(2) 0.012(2) -0.0138(19)
C14 0.051(2) 0.037(2) 0.063(3) -0.0081(19) -0.002(2) -0.0037(18)
C15 0.037(2) 0.038(2) 0.0398(19) -0.0083(16) -0.0065(16) 0.0005(15)
C16 0.0331(18) 0.040(2) 0.0340(18) -0.0089(15) 0.0002(14) -0.0051(15)
O6 0.259(18) 0.257(18) 0.254(18) -0.068(10) -0.021(10) -0.010(10)

loop_
_atom_type_symbol
_atom_type_description
_atom_type_scat_dispersion_real
_atom_type_scat_dispersion_imag
_atom_type_scat_source
C C 0.0033 0.0016 'International Tables Vol C Tables 4.2.6.8 and 6.1.1.4'
H H 0.0000 0.0000 'International Tables Vol C Tables 4.2.6.8 and 6.1.1.4'
N N 0.0061 0.0033 'International Tables Vol C Tables 4.2.6.8 and 6.1.1.4'
Zn Zn 0.2839 1.4301 'International Tables Vol C Tables 4.2.6.8 and 6.1.1.4'
O O 0.0106 0.0060 'International Tables Vol C Tables 4.2.6.8 and 6.1.1.4'
Br Br -0.2901 2.4595 'International Tables Vol C Tables 4.2.6.8 and 6.1.1.4'

loop_
_geom_angle_atom_site_label_1
_geom_angle_atom_site_label_2
_geom_angle_atom_site_label_3
_geom_angle
_geom_angle_site_symmetry_1
_geom_angle_site_symmetry_3
N4 Zn N1 105.32(12) 2_676 .
N4 Zn Br1 106.98(8) 2_676 .
N1 Zn Br1 108.21(8) . .
N4 Zn Br2 108.42(8) 2_676 .
N1 Zn Br2 109.10(8) . .
Br1 Zn Br2 118.07(3) . .
C5 N1 C1 119.0(3) . .
C5 N1 Zn 119.2(2) . .
C1 N1 Zn 121.3(2) . .
C6 N2 C2 127.2(3) . .
C6 N2 H2A 116.4 . .
C2 N2 H2A 116.4 . .
C11 N3 C15 125.4(3) . .
C11 N3 H3A 117.3 . .
C15 N3 H3A 117.3 . .
C16 N4 C12 118.5(3) . .
C16 N4 Zn 121.6(2) . 2_676
C12 N4 Zn 119.6(3) . 2_676
C6 O2 C7 115.7(3) . .
C8 O3 C9 114.9(3) . .
C11 O4 C10 115.4(3) . .
N1 C1 C2 121.9(3) . .
N1 C1 H1A 119.1 . .
C2 C1 H1A 119.1 . .
C3 C2 C1 118.1(3) . .
C3 C2 N2 118.3(3) . .
C1 C2 N2 123.6(3) . .
C4 C3 C2 119.9(3) . .
C4 C3 H3B 120.0 . .
C2 C3 H3B 120.0 . .
C3 C4 C5 118.9(3) . .
C3 C4 H4A 120.6 . .
C5 C4 H4A 120.6 . .
N1 C5 C4 122.2(3) . .
N1 C5 H5A 118.9 . .
C4 C5 H5A 118.9 . .
O1 C6 O2 125.4(3) . .
O1 C6 N2 126.5(3) . .
O2 C6 N2 108.0(3) . .
O2 C7 C8 108.1(3) . .
O2 C7 H7A 110.1 . .
C8 C7 H7A 110.1 . .
O2 C7 H7B 110.1 . .
C8 C7 H7B 110.1 . .
H7A C7 H7B 108.4 . .
O3 C8 C7 111.5(3) . .
O3 C8 H8A 109.3 . .
C7 C8 H8A 109.3 . .
O3 C8 H8B 109.3 . .
C7 C8 H8B 109.3 . .
H8A C8 H8B 108.0 . .
O3 C9 C10 108.1(3) . .
O3 C9 H9A 110.1 . .
C10 C9 H9A 110.1 . .
O3 C9 H9B 110.1 . .
C10 C9 H9B 110.1 . .
H9A C9 H9B 108.4 . .
O4 C10 C9 111.8(3) . .
O4 C10 H10A 109.3 . .
C9 C10 H10A 109.3 . .
O4 C10 H10B 109.3 . .
C9 C10 H10B 109.3 . .
H10A C10 H10B 107.9 . .
O5 C11 O4 124.5(4) . .
O5 C11 N3 126.4(4) . .
O4 C11 N3 109.1(3) . .
N4 C12 C13 121.3(4) . .
N4 C12 H12A 119.4 . .
C13 C12 H12A 119.4 . .
C14 C13 C12 120.0(4) . .
C14 C13 H13A 120.0 . .
C12 C13 H13A 120.0 . .
C13 C14 C15 119.4(4) . .
C13 C14 H14A 120.3 . .
C15 C14 H14A 120.3 . .
C14 C15 C16 117.6(3) . .
C14 C15 N3 124.5(3) . .
C16 C15 N3 117.9(3) . .
N4 C16 C15 123.2(3) . .
N4 C16 H16A 118.4 . .
C15 C16 H16A 118.4 . .
H602 O6 H601 131(4) . .

loop_
_geom_bond_atom_site_label_1
_geom_bond_atom_site_label_2
_geom_bond_distance
_geom_bond_site_symmetry_2
Zn N4 2.047(3) 2_676
Zn N1 2.050(3) .
Zn Br1 2.3466(8) .
Zn Br2 2.3597(6) .
N1 C5 1.334(4) .
N1 C1 1.338(4) .
N2 C6 1.365(4) .
N2 C2 1.400(4) .
N2 H2A 0.8600 .
N3 C11 1.357(5) .
N3 C15 1.400(4) .
N3 H3A 0.8600 .
N4 C16 1.337(4) .
N4 C12 1.341(4) .
N4 Zn 2.047(3) 2_676
O1 C6 1.195(4) .
O2 C6 1.339(4) .
O2 C7 1.439(4) .
O3 C8 1.421(4) .
O3 C9 1.430(4) .
O4 C11 1.351(5) .
O4 C10 1.450(4) .
O5 C11 1.196(5) .
C1 C2 1.386(4) .
C1 H1A 0.9300 .
C2 C3 1.384(5) .
C3 C4 1.364(5) .
C3 H3B 0.9300 .
C4 C5 1.375(5) .
C4 H4A 0.9300 .
C5 H5A 0.9300 .
C7 C8 1.491(5) .
C7 H7A 0.9700 .
C7 H7B 0.9700 .
C8 H8A 0.9700 .
C8 H8B 0.9700 .
C9 C10 1.497(5) .
C9 H9A 0.9700 .
C9 H9B 0.9700 .
C10 H10A 0.9700 .
C10 H10B 0.9700 .
C12 C13 1.378(6) .
C12 H12A 0.9300 .
C13 C14 1.365(6) .
C13 H13A 0.9300 .
C14 C15 1.382(5) .
C14 H14A 0.9300 .
C15 C16 1.384(5) .
C16 H16A 0.9300 .
O6 H602 0.845(14) .
O6 H601 0.872(14) .

loop_
_geom_torsion_atom_site_label_1
_geom_torsion_atom_site_label_2
_geom_torsion_atom_site_label_3
_geom_torsion_atom_site_label_4
_geom_torsion
_geom_torsion_site_symmetry_1
N4 Zn N1 C5 -84.8(3) 2_676
Br1 Zn N1 C5 161.0(3) .
Br2 Zn N1 C5 31.4(3) .
N4 Zn N1 C1 102.8(3) 2_676
Br1 Zn N1 C1 -11.3(3) .
Br2 Zn N1 C1 -141.0(3) .
C5 N1 C1 C2 -0.9(5) .
Zn N1 C1 C2 171.5(3) .
N1 C1 C2 C3 -0.8(6) .
N1 C1 C2 N2 -178.5(3) .
C6 N2 C2 C3 167.9(4) .
C6 N2 C2 C1 -14.4(6) .
C1 C2 C3 C4 1.7(6) .
N2 C2 C3 C4 179.5(4) .
C2 C3 C4 C5 -1.0(6) .
C1 N1 C5 C4 1.6(6) .
Zn N1 C5 C4 -170.9(3) .
C3 C4 C5 N1 -0.6(6) .
C7 O2 C6 O1 4.7(6) .
C7 O2 C6 N2 -176.8(3) .
C2 N2 C6 O1 -1.4(7) .
C2 N2 C6 O2 -179.9(4) .
C6 O2 C7 C8 173.0(3) .
C9 O3 C8 C7 -97.2(4) .
O2 C7 C8 O3 68.9(4) .
C8 O3 C9 C10 164.4(3) .
C11 O4 C10 C9 -78.5(4) .
O3 C9 C10 O4 -56.7(4) .
C10 O4 C11 O5 -5.7(5) .
C10 O4 C11 N3 174.9(3) .
C15 N3 C11 O5 -1.5(6) .
C15 N3 C11 O4 177.9(3) .
C16 N4 C12 C13 0.7(6) .
Zn N4 C12 C13 174.1(3) 2_676
N4 C12 C13 C14 -0.3(7) .
C12 C13 C14 C15 0.1(7) .
C13 C14 C15 C16 -0.3(6) .
C13 C14 C15 N3 -179.5(4) .
C11 N3 C15 C14 14.4(6) .
C11 N3 C15 C16 -164.9(3) .
C12 N4 C16 C15 -1.0(5) .
Zn N4 C16 C15 -174.1(3) 2_676
C14 C15 C16 N4 0.7(5) .
N3 C15 C16 N4 -180.0(3) .
